data_4000433
_journal_name_full 'Chemistry of Materials'
_journal_paper_doi 10.1021/cm0493997
_journal_year 2004
_chemical_formula_moiety 'C24 H32 N2 O Zn'
_chemical_formula_sum 'C24 H32 N2 O Zn'
_chemical_formula_weight 429.89
_chemical_name_common '(8) Zn(DIP)(Et)(py)2'
_space_group_IT_number 14
_symmetry_cell_setting monoclinic
_symmetry_space_group_name_Hall '-P 2yn'
_symmetry_space_group_name_H-M 'P 1 21/n 1'
_atom_sites_solution_hydrogens geom
_atom_sites_solution_primary direct
_atom_sites_solution_secondary difmap
_cell_angle_alpha 90.00
_cell_angle_beta 94.455(2)
_cell_angle_gamma 90.00
_cell_formula_units_Z 4
_cell_length_a 8.9458(11)
_cell_length_b 17.864(2)
_cell_length_c 14.3718(17)
_cell_measurement_reflns_used 996
_cell_measurement_temperature 203(2)
_cell_measurement_theta_max 25.07
_cell_measurement_theta_min 2.60
_cell_volume 2289.7(5)
_diffrn_ambient_temperature 203(2)
_diffrn_detector_area_resol_mean ?
_diffrn_measurement_device_type 'CCD area detector'
_diffrn_measurement_method 'phi and omega scans'
_diffrn_radiation_monochromator graphite
_diffrn_radiation_source 'fine-focus sealed tube'
_diffrn_radiation_type MoK\a
_diffrn_radiation_wavelength 0.71073
_diffrn_reflns_av_R_equivalents 0.0191
_diffrn_reflns_av_sigmaI/netI 0.0167
_diffrn_reflns_limit_h_max 10
_diffrn_reflns_limit_h_min -10
_diffrn_reflns_limit_k_max 21
_diffrn_reflns_limit_k_min -21
_diffrn_reflns_limit_l_max 17
_diffrn_reflns_limit_l_min -17
_diffrn_reflns_number 15804
_diffrn_reflns_theta_max 25.24
_diffrn_reflns_theta_min 1.82
_diffrn_standards_decay_% ?
_diffrn_standards_interval_count ?
_diffrn_standards_interval_time ?
_diffrn_standards_number ?
_exptl_absorpt_coefficient_mu 1.088
_exptl_absorpt_correction_T_max ?
_exptl_absorpt_correction_T_min ?
_exptl_absorpt_correction_type none
_exptl_absorpt_process_details ?
_exptl_crystal_colour colorless
_exptl_crystal_density_diffrn 1.247
_exptl_crystal_density_meas 0
_exptl_crystal_density_method 'not measured'
_exptl_crystal_description irregular
_exptl_crystal_F_000 912
_exptl_crystal_size_max 0.20
_exptl_crystal_size_mid 0.10
_exptl_crystal_size_min 0.05
_refine_ls_extinction_coef ?
_refine_ls_extinction_method none
_refine_ls_goodness_of_fit_ref 1.062
_refine_ls_hydrogen_treatment mixed
_refine_ls_matrix_type full
_refine_ls_number_parameters 258
_refine_ls_number_reflns 4116
_refine_ls_number_restraints 0
_refine_ls_restrained_S_all 1.062
_refine_ls_R_factor_all 0.0345
_refine_ls_R_factor_gt 0.0299
_refine_ls_shift/su_max 0.001
_refine_ls_shift/su_mean 0.000
_refine_ls_structure_factor_coef Fsqd
_refine_ls_weighting_details 'calc w=1/[\s^2^(Fo^2^)+(0.0425P)^2^+0.9609P] where P=(Fo^2^+2Fc^2^)/3'
_refine_ls_weighting_scheme calc
_refine_ls_wR_factor_gt 0.0755
_refine_ls_wR_factor_ref 0.0782
_reflns_number_gt 3753
_reflns_number_total 4116
_reflns_threshold_expression >2sigma(I)
_cod_depositor_comments
;
The following automatic conversions were performed:
'_exptl_absorpt_correction_type' value 'NONE' changed to 'none' according
to '/home/saulius/struct/CIF-dictionaries/cif_core.dic' dictionary named
'cif_core.dic' version 2.4.1 from 2010-06-29.

Automatic conversion script
Id: cif_fix_enum 1527 2010-12-29 10:47:43Z saulius 
;
_cod_original_sg_symbol_H-M P21/n
_cod_database_code 4000433

loop_
_symmetry_equiv_pos_as_xyz
'x, y, z'
'-x+1/2, y+1/2, -z+1/2'
'-x, -y, -z'
'x-1/2, -y-1/2, z-1/2'

loop_
_atom_site_label
_atom_site_type_symbol
_atom_site_fract_x
_atom_site_fract_y
_atom_site_fract_z
_atom_site_U_iso_or_equiv
_atom_site_adp_type
_atom_site_occupancy
_atom_site_symmetry_multiplicity
_atom_site_calc_flag
_atom_site_refinement_flags
_atom_site_disorder_assembly
_atom_site_disorder_group
Zn1 Zn 0.03902(2) 0.760896(12) 0.019022(15) 0.02927(9) Uani 1 1 d . . .
N1 N -0.14172(17) 0.79811(9) 0.09759(11) 0.0340(4) Uani 1 1 d . . .
N2 N -0.09598(17) 0.69722(8) -0.08124(11) 0.0297(3) Uani 1 1 d . . .
O1 O 0.08517(14) 0.67624(7) 0.09994(9) 0.0315(3) Uani 1 1 d . . .
C1 C -0.2144(3) 0.75141(12) 0.15076(17) 0.0437(5) Uani 1 1 d . . .
H1 H -0.1846 0.7010 0.1537 0.052 Uiso 1 1 calc R . .
C2 C -0.3313(3) 0.77374(14) 0.20160(18) 0.0532(6) Uani 1 1 d . . .
H2 H -0.3797 0.7393 0.2385 0.064 Uiso 1 1 calc R . .
C3 C -0.3755(3) 0.84725(14) 0.19713(18) 0.0547(6) Uani 1 1 d . . .
H3 H -0.4546 0.8640 0.2311 0.066 Uiso 1 1 calc R . .
C4 C -0.3024(3) 0.89605(14) 0.14229(18) 0.0552(6) Uani 1 1 d . . .
H4 H -0.3312 0.9466 0.1378 0.066 Uiso 1 1 calc R . .
C5 C -0.1865(2) 0.86954(12) 0.09403(15) 0.0425(5) Uani 1 1 d . . .
H5 H -0.1365 0.9032 0.0569 0.051 Uiso 1 1 calc R . .
C6 C -0.1231(2) 0.62425(10) -0.06870(13) 0.0342(4) Uani 1 1 d . . .
H6 H -0.0758 0.6002 -0.0162 0.041 Uiso 1 1 calc R . .
C7 C -0.2172(2) 0.58311(11) -0.12931(14) 0.0385(5) Uani 1 1 d . . .
H7 H -0.2338 0.5321 -0.1182 0.046 Uiso 1 1 calc R . .
C8 C -0.2865(2) 0.61797(12) -0.20660(14) 0.0399(5) Uani 1 1 d . . .
H8 H -0.3515 0.5911 -0.2489 0.048 Uiso 1 1 calc R . .
C9 C -0.2590(2) 0.69307(12) -0.22096(14) 0.0379(5) Uani 1 1 d . . .
H9 H -0.3047 0.7182 -0.2731 0.046 Uiso 1 1 calc R . .
C10 C -0.1631(2) 0.73028(11) -0.15712(14) 0.0332(4) Uani 1 1 d . . .
H10 H -0.1438 0.7812 -0.1672 0.040 Uiso 1 1 calc R . .
C11 C 0.1442(3) 0.84670(12) -0.03566(15) 0.0433(5) Uani 1 1 d . . .
H11A H 0.2220 0.8261 -0.0727 0.052 Uiso 1 1 calc R . .
H11B H 0.0716 0.8724 -0.0791 0.052 Uiso 1 1 calc R . .
C12 C 0.2159(4) 0.90413(16) 0.0283(2) 0.0759(9) Uani 1 1 d . . .
H12A H 0.1426 0.9235 0.0684 0.114 Uiso 1 1 calc R . .
H12B H 0.2537 0.9447 -0.0081 0.114 Uiso 1 1 calc R . .
H12C H 0.2983 0.8816 0.0663 0.114 Uiso 1 1 calc R . .
C13 C 0.20676(19) 0.64056(9) 0.13524(12) 0.0261(4) Uani 1 1 d . . .
C14 C 0.3360(2) 0.63040(10) 0.08580(13) 0.0297(4) Uani 1 1 d . . .
C15 C 0.4608(2) 0.59517(11) 0.13082(15) 0.0360(4) Uani 1 1 d . . .
H15 H 0.5477 0.5894 0.0987 0.043 Uiso 1 1 calc R . .
C16 C 0.4607(2) 0.56842(11) 0.22098(14) 0.0366(4) Uani 1 1 d . . .
H16 H 0.5472 0.5462 0.2504 0.044 Uiso 1 1 calc R . .
C17 C 0.3318(2) 0.57483(10) 0.26727(13) 0.0325(4) Uani 1 1 d . . .
H17 H 0.3304 0.5552 0.3279 0.039 Uiso 1 1 calc R . .
C18 C 0.2042(2) 0.60961(9) 0.22646(12) 0.0278(4) Uani 1 1 d . . .
C19 C 0.3390(2) 0.65377(12) -0.01563(14) 0.0380(5) Uani 1 1 d . . .
H19 H 0.2427 0.6791 -0.0338 0.046 Uiso 1 1 calc R . .
C20 C 0.4648(3) 0.70935(16) -0.03111(18) 0.0575(6) Uani 1 1 d . . .
H20A H 0.4526 0.7537 0.0064 0.086 Uiso 1 1 calc R . .
H20B H 0.4607 0.7232 -0.0965 0.086 Uiso 1 1 calc R . .
H20C H 0.5609 0.6863 -0.0131 0.086 Uiso 1 1 calc R . .
C21 C 0.3490(3) 0.58556(15) -0.07849(16) 0.0584(6) Uani 1 1 d . . .
H21A H 0.4398 0.5579 -0.0602 0.088 Uiso 1 1 calc R . .
H21B H 0.3509 0.6017 -0.1428 0.088 Uiso 1 1 calc R . .
H21C H 0.2625 0.5536 -0.0725 0.088 Uiso 1 1 calc R . .
C22 C 0.0593(2) 0.61482(11) 0.27452(13) 0.0344(4) Uani 1 1 d . . .
H22 H 0.0214 0.6666 0.2657 0.041 Uiso 1 1 calc R . .
C23 C -0.0593(2) 0.56250(13) 0.22771(17) 0.0469(5) Uani 1 1 d . . .
H23A H -0.0713 0.5731 0.1614 0.070 Uiso 1 1 calc R . .
H23B H -0.1540 0.5703 0.2548 0.070 Uiso 1 1 calc R . .
H23C H -0.0277 0.5109 0.2373 0.070 Uiso 1 1 calc R . .
C24 C 0.0760(3) 0.60004(15) 0.37952(16) 0.0540(6) Uani 1 1 d . . .
H24A H 0.1077 0.5487 0.3908 0.081 Uiso 1 1 calc R . .
H24B H -0.0194 0.6082 0.4056 0.081 Uiso 1 1 calc R . .
H24C H 0.1504 0.6338 0.4089 0.081 Uiso 1 1 calc R . .

loop_
_atom_site_aniso_label
_atom_site_aniso_U_11
_atom_site_aniso_U_22
_atom_site_aniso_U_33
_atom_site_aniso_U_23
_atom_site_aniso_U_13
_atom_site_aniso_U_12
Zn1 0.03072(14) 0.02476(13) 0.03230(14) 0.00059(8) 0.00219(9) 0.00106(8)
N1 0.0332(8) 0.0330(9) 0.0355(9) -0.0028(7) 0.0019(7) 0.0057(7)
N2 0.0329(8) 0.0263(8) 0.0301(8) 0.0003(6) 0.0034(6) 0.0025(6)
O1 0.0269(6) 0.0333(7) 0.0342(7) 0.0073(6) 0.0019(5) 0.0045(5)
C1 0.0414(12) 0.0363(11) 0.0544(14) 0.0019(9) 0.0089(10) 0.0052(9)
C2 0.0507(13) 0.0521(15) 0.0592(15) 0.0024(12) 0.0195(12) 0.0004(11)
C3 0.0503(14) 0.0563(15) 0.0603(15) -0.0123(12) 0.0217(12) 0.0095(11)
C4 0.0668(16) 0.0401(13) 0.0608(15) -0.0066(11) 0.0195(12) 0.0168(11)
C5 0.0503(12) 0.0342(11) 0.0440(12) -0.0016(9) 0.0106(10) 0.0057(9)
C6 0.0423(11) 0.0264(10) 0.0336(10) 0.0031(8) 0.0017(8) 0.0023(8)
C7 0.0503(12) 0.0262(10) 0.0392(11) -0.0019(8) 0.0049(9) -0.0038(9)
C8 0.0454(12) 0.0391(12) 0.0347(10) -0.0064(9) -0.0001(9) -0.0046(9)
C9 0.0451(11) 0.0368(11) 0.0314(10) 0.0018(8) -0.0005(9) 0.0025(9)
C10 0.0401(11) 0.0255(10) 0.0344(10) 0.0028(8) 0.0049(8) 0.0012(8)
C11 0.0513(13) 0.0370(11) 0.0427(12) 0.0009(9) 0.0096(10) -0.0074(9)
C12 0.099(2) 0.0611(17) 0.0719(18) -0.0196(14) 0.0317(17) -0.0389(16)
C13 0.0279(9) 0.0186(8) 0.0314(9) -0.0035(7) 0.0000(7) -0.0014(7)
C14 0.0317(10) 0.0234(9) 0.0344(10) -0.0016(7) 0.0050(8) -0.0009(7)
C15 0.0288(10) 0.0307(10) 0.0491(12) -0.0032(9) 0.0062(8) 0.0024(8)
C16 0.0320(10) 0.0291(10) 0.0470(12) -0.0013(8) -0.0073(9) 0.0041(8)
C17 0.0409(10) 0.0237(9) 0.0317(10) -0.0012(7) -0.0046(8) -0.0002(8)
C18 0.0334(10) 0.0195(8) 0.0302(9) -0.0037(7) 0.0015(8) -0.0010(7)
C19 0.0377(11) 0.0394(11) 0.0380(11) 0.0032(9) 0.0108(9) 0.0084(9)
C20 0.0638(16) 0.0563(15) 0.0553(15) 0.0093(12) 0.0236(12) -0.0051(12)
C21 0.0782(18) 0.0572(15) 0.0400(13) -0.0074(11) 0.0053(12) 0.0052(13)
C22 0.0397(11) 0.0289(10) 0.0354(10) 0.0054(8) 0.0089(8) 0.0051(8)
C23 0.0411(12) 0.0407(12) 0.0605(14) 0.0084(10) 0.0137(10) -0.0075(10)
C24 0.0640(15) 0.0600(15) 0.0400(12) 0.0107(11) 0.0172(11) 0.0132(12)
